data_7002683
loop_
_publ_author_name
'Tidmarsh, Ian S.'
'Batchelor, Luke J.'
'Scales, Emma'
'Laye, Rebecca H.'
'Sorace, Lorenzo'
'Caneschi, Andrea'
'Schnack, J\"urgen'
'McInnes, Eric J. L.'

_publ_section_title
;
 Tri-, tetra- and octa-metallic vanadium(III) clusters from new, simple
 starting materials: interplay of exchange and anisotropy effects
;
_journal_issue 43
_journal_name_full 'Dalton Transactions'
_journal_page_first 9402
_journal_page_last 9409
_journal_paper_doi 10.1039/b911586b
_journal_year 2009
_chemical_formula_moiety '[V3Cl4(Hcht)2(bipy)2]Cl2MeCN'
_chemical_formula_sum 'C36 H42 Cl5 N6 O6 V3'
_chemical_formula_weight 984.83
_chemical_name_systematic
;
?
;
_space_group_IT_number 14
_symmetry_cell_setting monoclinic
_symmetry_space_group_name_Hall '-P 2ybc'
_symmetry_space_group_name_H-M 'P 1 21/c 1'
_atom_sites_solution_hydrogens geom
_atom_sites_solution_primary direct
_atom_sites_solution_secondary difmap
_audit_creation_method SHELXL-97
_cell_angle_alpha 90.00
_cell_angle_beta 100.043(7)
_cell_angle_gamma 90.00
_cell_formula_units_Z 4
_cell_length_a 22.4708(19)
_cell_length_b 14.8055(13)
_cell_length_c 12.4733(11)
_cell_measurement_reflns_used 3210
_cell_measurement_temperature 100(2)
_cell_measurement_theta_max 28.2109
_cell_measurement_theta_min 2.6327
_cell_volume 4086.2(6)
_computing_cell_refinement
;
CrysAlis RED, Oxford Diffraction Ltd.,
Version 1.171.29.1 (release 13-01-2006 CrysAlis171 .NET)
(compiled Jan 13 2006,17:25:00)
;
_computing_data_collection
;
CrysAlis CCD, Oxford Diffraction Ltd.,
Version 1.171.29.1 (release 13-01-2006 CrysAlis171 .NET)
(compiled Jan 13 2006,17:25:00)
;
_computing_data_reduction
;
CrysAlis RED, Oxford Diffraction Ltd.,
Version 1.171.29.1 (release 13-01-2006 CrysAlis171 .NET)
(compiled Jan 13 2006,17:25:00)
;
_computing_molecular_graphics 'Bruker SHELXTL'
_computing_publication_material 'Bruker SHELXTL'
_computing_structure_refinement 'SHELXL-97 (Sheldrick, 1997)'
_computing_structure_solution 'SHELXS-97 (Sheldrick, 1990)'
_diffrn_ambient_temperature 100(2)
_diffrn_detector_area_resol_mean 8.3367
_diffrn_measured_fraction_theta_full 0.998
_diffrn_measured_fraction_theta_max 0.998
_diffrn_measurement_device_type 'Oxford Diffraction Xcaliber 2'
_diffrn_measurement_method 'phi and omega'
_diffrn_radiation_monochromator graphite
_diffrn_radiation_source 'Enhance (Mo) X-ray Source'
_diffrn_radiation_type 'Mo K\a'
_diffrn_radiation_wavelength 0.7107
_diffrn_reflns_av_R_equivalents 0.0367
_diffrn_reflns_av_sigmaI/netI 0.0617
_diffrn_reflns_limit_h_max 26
_diffrn_reflns_limit_h_min -24
_diffrn_reflns_limit_k_max 17
_diffrn_reflns_limit_k_min -17
_diffrn_reflns_limit_l_max 9
_diffrn_reflns_limit_l_min -14
_diffrn_reflns_number 23227
_diffrn_reflns_theta_full 24.73
_diffrn_reflns_theta_max 24.73
_diffrn_reflns_theta_min 2.64
_exptl_absorpt_coefficient_mu 1.052
_exptl_absorpt_correction_T_max 0.6214
_exptl_absorpt_correction_T_min 0.6214
_exptl_absorpt_correction_type 'numeric analytical'
_exptl_absorpt_process_details
;
CrysAlis RED, Oxford Diffraction Ltd.,
Version 1.171.29.1 (release 13-01-2006 CrysAlis171 .NET)
(compiled Jan 13 2006,17:25:00)
Analytical numeric absorption correction using a multifaceted crystal
model based on expressions derived by R.C. Clark & J.S. Reid.
(Clark, R. C. & Reid, J. S. (1995). Acta Cryst. A51, 887-897)
;
_exptl_crystal_colour black/brown
_exptl_crystal_density_diffrn 1.601
_exptl_crystal_density_method 'not measured'
_exptl_crystal_description plate
_exptl_crystal_F_000 2008
_exptl_crystal_size_max 0.23
_exptl_crystal_size_mid 0.18
_exptl_crystal_size_min 0.02
_refine_diff_density_max 0.412
_refine_diff_density_min -0.454
_refine_diff_density_rms 0.120
_refine_ls_extinction_method none
_refine_ls_goodness_of_fit_ref 0.953
_refine_ls_hydrogen_treatment mixed
_refine_ls_matrix_type full
_refine_ls_number_parameters 515
_refine_ls_number_reflns 6965
_refine_ls_number_restraints 0
_refine_ls_restrained_S_all 0.953
_refine_ls_R_factor_all 0.0528
_refine_ls_R_factor_gt 0.0311
_refine_ls_shift/su_max 0.002
_refine_ls_shift/su_mean 0.000
_refine_ls_structure_factor_coef Fsqd
_refine_ls_weighting_details 'calc w=1/[\s^2^(Fo^2^)+(0.0413P)^2^+0.0000P] where P=(Fo^2^+2Fc^2^)/3'
_refine_ls_weighting_scheme calc
_refine_ls_wR_factor_gt 0.0730
_refine_ls_wR_factor_ref 0.0770
_reflns_number_gt 4732
_reflns_number_total 6965
_reflns_threshold_expression >2sigma(I)
_cod_data_source_file b911586b.txt
_cod_data_source_block oejlm236p21c
_cod_original_sg_symbol_H-M P2(1)/c
_cod_database_code 7002683

loop_
_symmetry_equiv_pos_as_xyz
'x, y, z'
'-x, y+1/2, -z+1/2'
'-x, -y, -z'
'x, -y-1/2, z-1/2'

loop_
_atom_site_label
_atom_site_type_symbol
_atom_site_fract_x
_atom_site_fract_y
_atom_site_fract_z
_atom_site_U_iso_or_equiv
_atom_site_adp_type
_atom_site_occupancy
_atom_site_symmetry_multiplicity
_atom_site_calc_flag
_atom_site_refinement_flags
_atom_site_disorder_assembly
_atom_site_disorder_group
V1 V 0.15524(2) 0.54366(3) 0.22288(4) 0.01155(13) Uani 1 1 d . . .
V2 V 0.20565(2) 0.47026(3) 0.45314(4) 0.01077(13) Uani 1 1 d . . .
V3 V 0.33408(2) 0.47432(3) 0.59076(4) 0.01268(13) Uani 1 1 d . . .
Cl1 Cl 0.23880(3) 0.62890(5) 0.19610(6) 0.01760(18) Uani 1 1 d . . .
Cl2 Cl 0.08758(3) 0.66237(5) 0.16318(6) 0.01697(18) Uani 1 1 d . . .
Cl3 Cl 0.39378(4) 0.59323(5) 0.68017(6) 0.0231(2) Uani 1 1 d . . .
Cl4 Cl 0.30023(4) 0.42992(5) 0.75059(6) 0.02028(19) Uani 1 1 d . . .
Cl5 Cl 0.06139(4) 0.35567(5) 0.57067(6) 0.02165(19) Uani 1 1 d . . .
O1 O 0.20758(9) 0.44585(12) 0.29884(14) 0.0130(5) Uani 1 1 d . . .
O2 O 0.15956(10) 0.35271(13) 0.44700(17) 0.0180(5) Uani 1 1 d . . .
O3 O 0.28118(9) 0.39506(12) 0.49770(14) 0.0121(5) Uani 1 1 d . . .
O4 O 0.15543(9) 0.56778(12) 0.37741(14) 0.0109(4) Uani 1 1 d . . .
O5 O 0.16219(10) 0.48872(14) 0.58535(15) 0.0138(5) Uani 1 1 d . . .
O6 O 0.26377(8) 0.55684(12) 0.52732(14) 0.0111(4) Uani 1 1 d . . .
N1 N 0.14191(11) 0.48746(15) 0.06168(18) 0.0132(6) Uani 1 1 d . . .
N2 N 0.07626(11) 0.46210(15) 0.21277(17) 0.0110(5) Uani 1 1 d . . .
N3 N 0.37919(11) 0.49880(16) 0.45761(18) 0.0135(6) Uani 1 1 d . . .
N4 N 0.40784(11) 0.38164(16) 0.61487(18) 0.0163(6) Uani 1 1 d . . .
N5 N 0.42894(17) 0.6524(2) 1.0516(2) 0.0470(9) Uani 1 1 d . . .
N6 N 0.3378(2) 0.4078(3) 1.0786(3) 0.0895(16) Uani 1 1 d . . .
C1 C 0.22454(14) 0.35914(19) 0.2605(2) 0.0158(7) Uani 1 1 d . . .
H1 H 0.2251 0.3635 0.1822 0.019 Uiso 1 1 calc R . .
C2 C 0.17840(14) 0.2874(2) 0.2787(2) 0.0197(7) Uani 1 1 d . . .
H2A H 0.1383 0.3069 0.2449 0.024 Uiso 1 1 calc R . .
H2B H 0.1873 0.2314 0.2444 0.024 Uiso 1 1 calc R . .
C3 C 0.17945(14) 0.27103(19) 0.3987(2) 0.0176(7) Uani 1 1 d . . .
H3 H 0.1513 0.2220 0.4068 0.021 Uiso 1 1 calc R . .
C4 C 0.24179(14) 0.24510(19) 0.4573(2) 0.0189(7) Uani 1 1 d . . .
H4A H 0.2523 0.1863 0.4318 0.023 Uiso 1 1 calc R . .
H4B H 0.2412 0.2403 0.5346 0.023 Uiso 1 1 calc R . .
C5 C 0.28971(14) 0.31314(19) 0.4394(2) 0.0155(7) Uani 1 1 d . . .
H5 H 0.3296 0.2882 0.4691 0.019 Uiso 1 1 calc R . .
C6 C 0.28720(14) 0.33320(19) 0.3184(2) 0.0154(7) Uani 1 1 d . . .
H6A H 0.3150 0.3820 0.3110 0.018 Uiso 1 1 calc R . .
H6B H 0.3006 0.2802 0.2835 0.018 Uiso 1 1 calc R . .
C7 C 0.14606(14) 0.65096(18) 0.4335(2) 0.0137(7) Uani 1 1 d . . .
H7 H 0.1220 0.6921 0.3817 0.016 Uiso 1 1 calc R . .
C8 C 0.11148(13) 0.63124(19) 0.5246(2) 0.0153(7) Uani 1 1 d . . .
H8A H 0.0760 0.5957 0.4962 0.018 Uiso 1 1 calc R . .
H8B H 0.0979 0.6877 0.5516 0.018 Uiso 1 1 calc R . .
C9 C 0.14932(14) 0.58042(19) 0.6183(2) 0.0139(7) Uani 1 1 d . . .
H9 H 0.1267 0.5769 0.6785 0.017 Uiso 1 1 calc R . .
C10 C 0.20901(13) 0.62642(19) 0.6584(2) 0.0127(7) Uani 1 1 d . . .
H10A H 0.2327 0.5894 0.7144 0.015 Uiso 1 1 calc R . .
H10B H 0.2017 0.6840 0.6909 0.015 Uiso 1 1 calc R . .
C11 C 0.24478(14) 0.64215(18) 0.5672(2) 0.0132(7) Uani 1 1 d . . .
H11 H 0.2808 0.6779 0.5957 0.016 Uiso 1 1 calc R . .
C12 C 0.20660(13) 0.69437(18) 0.4742(2) 0.0127(7) Uani 1 1 d . . .
H12A H 0.2001 0.7551 0.4989 0.015 Uiso 1 1 calc R . .
H12B H 0.2288 0.6990 0.4143 0.015 Uiso 1 1 calc R . .
C13 C 0.08932(13) 0.44358(18) 0.0287(2) 0.0127(7) Uani 1 1 d . . .
C14 C 0.07026(14) 0.41907(19) -0.0789(2) 0.0140(7) Uani 1 1 d . . .
H14 H 0.0330 0.3912 -0.1003 0.017 Uiso 1 1 calc R . .
C15 C 0.10702(14) 0.43631(19) -0.1537(2) 0.0177(7) Uani 1 1 d . . .
H15 H 0.0947 0.4211 -0.2266 0.021 Uiso 1 1 calc R . .
C16 C 0.16236(15) 0.4764(2) -0.1193(2) 0.0183(7) Uani 1 1 d . . .
H16 H 0.1888 0.4861 -0.1679 0.022 Uiso 1 1 calc R . .
C17 C 0.17798(14) 0.5021(2) -0.0120(2) 0.0182(7) Uani 1 1 d . . .
H17 H 0.2149 0.5306 0.0104 0.022 Uiso 1 1 calc R . .
C18 C 0.05493(13) 0.42236(18) 0.1154(2) 0.0119(7) Uani 1 1 d . . .
C19 C 0.00640(14) 0.3642(2) 0.1031(2) 0.0175(7) Uani 1 1 d . . .
H19 H -0.0080 0.3383 0.0356 0.021 Uiso 1 1 calc R . .
C20 C -0.02073(14) 0.3445(2) 0.1908(2) 0.0189(7) Uani 1 1 d . . .
H20 H -0.0528 0.3041 0.1838 0.023 Uiso 1 1 calc R . .
C21 C 0.00030(14) 0.3857(2) 0.2895(2) 0.0178(7) Uani 1 1 d . . .
H21 H -0.0175 0.3739 0.3500 0.021 Uiso 1 1 calc R . .
C22 C 0.04807(13) 0.44439(19) 0.2964(2) 0.0140(7) Uani 1 1 d . . .
H22 H 0.0615 0.4733 0.3624 0.017 Uiso 1 1 calc R . .
C23 C 0.42740(13) 0.44727(19) 0.4497(2) 0.0136(7) Uani 1 1 d . . .
C24 C 0.45846(14) 0.4566(2) 0.3641(2) 0.0186(7) Uani 1 1 d . . .
H24 H 0.4924 0.4214 0.3609 0.022 Uiso 1 1 calc R . .
C25 C 0.43845(14) 0.5187(2) 0.2834(2) 0.0215(8) Uani 1 1 d . . .
H25 H 0.4586 0.5256 0.2249 0.026 Uiso 1 1 calc R . .
C26 C 0.38874(15) 0.5698(2) 0.2905(2) 0.0220(8) Uani 1 1 d . . .
H26 H 0.3743 0.6116 0.2365 0.026 Uiso 1 1 calc R . .
C27 C 0.36034(14) 0.5585(2) 0.3788(2) 0.0169(7) Uani 1 1 d . . .
H27 H 0.3267 0.5938 0.3837 0.020 Uiso 1 1 calc R . .
C28 C 0.44410(14) 0.3810(2) 0.5389(2) 0.0157(7) Uani 1 1 d . . .
C29 C 0.49250(15) 0.3223(2) 0.5447(3) 0.0220(8) Uani 1 1 d . . .
H29 H 0.5160 0.3219 0.4904 0.026 Uiso 1 1 calc R . .
C30 C 0.50532(15) 0.2641(2) 0.6328(3) 0.0269(8) Uani 1 1 d . . .
H30 H 0.5380 0.2247 0.6389 0.032 Uiso 1 1 calc R . .
C31 C 0.46920(15) 0.2655(2) 0.7107(3) 0.0268(8) Uani 1 1 d . . .
H31 H 0.4773 0.2276 0.7708 0.032 Uiso 1 1 calc R . .
C32 C 0.42064(15) 0.3240(2) 0.6986(2) 0.0234(8) Uani 1 1 d . . .
H32 H 0.3957 0.3234 0.7509 0.028 Uiso 1 1 calc R . .
C33 C 0.38280(19) 0.6497(2) 0.9986(3) 0.0315(9) Uani 1 1 d . . .
C34 C 0.32401(17) 0.6456(3) 0.9284(3) 0.0459(11) Uani 1 1 d . . .
H34A H 0.3207 0.6937 0.8760 0.069 Uiso 1 1 calc R . .
H34B H 0.2928 0.6517 0.9716 0.069 Uiso 1 1 calc R . .
H34C H 0.3197 0.5886 0.8911 0.069 Uiso 1 1 calc R . .
C35 C 0.3771(2) 0.4136(3) 1.0326(3) 0.0469(11) Uani 1 1 d . . .
C36 C 0.4263(2) 0.4234(3) 0.9752(3) 0.0581(13) Uani 1 1 d . . .
H36A H 0.4140 0.4604 0.9120 0.087 Uiso 1 1 calc R . .
H36B H 0.4383 0.3650 0.9531 0.087 Uiso 1 1 calc R . .
H36C H 0.4597 0.4514 1.0218 0.087 Uiso 1 1 calc R . .
H2F H 0.1321(14) 0.343(2) 0.477(2) 0.019(10) Uiso 1 1 d . . .
H5F H 0.1336(16) 0.451(2) 0.579(3) 0.035(11) Uiso 1 1 d . . .

loop_
_atom_site_aniso_label
_atom_site_aniso_U_11
_atom_site_aniso_U_22
_atom_site_aniso_U_33
_atom_site_aniso_U_23
_atom_site_aniso_U_13
_atom_site_aniso_U_12
V1 0.0112(3) 0.0135(3) 0.0096(3) 0.0011(2) 0.0008(2) -0.0007(2)
V2 0.0126(3) 0.0101(3) 0.0092(3) -0.0002(2) 0.0008(2) -0.0006(2)
V3 0.0114(3) 0.0157(3) 0.0107(3) -0.0005(2) 0.0012(2) 0.0008(2)
Cl1 0.0150(4) 0.0192(4) 0.0181(4) 0.0048(3) 0.0016(3) -0.0028(3)
Cl2 0.0158(4) 0.0174(4) 0.0164(4) 0.0027(3) -0.0009(3) 0.0022(3)
Cl3 0.0141(4) 0.0284(5) 0.0265(4) -0.0114(4) 0.0023(4) -0.0035(4)
Cl4 0.0207(5) 0.0265(5) 0.0142(4) 0.0043(3) 0.0046(3) 0.0042(4)
Cl5 0.0206(5) 0.0306(5) 0.0148(4) -0.0024(3) 0.0061(3) -0.0109(4)
O1 0.0182(12) 0.0111(11) 0.0099(10) -0.0007(8) 0.0030(9) 0.0013(9)
O2 0.0161(13) 0.0140(12) 0.0270(13) -0.0039(10) 0.0126(11) -0.0040(10)
O3 0.0131(12) 0.0104(11) 0.0125(10) -0.0014(8) 0.0009(9) 0.0015(9)
O4 0.0124(12) 0.0090(11) 0.0113(10) -0.0017(8) 0.0018(9) 0.0000(9)
O5 0.0132(13) 0.0130(12) 0.0156(11) 0.0011(9) 0.0035(10) -0.0013(10)
O6 0.0096(11) 0.0121(11) 0.0113(10) -0.0014(8) 0.0008(9) -0.0004(9)
N1 0.0141(15) 0.0136(13) 0.0123(13) 0.0029(11) 0.0036(11) 0.0019(11)
N2 0.0116(14) 0.0127(13) 0.0085(12) 0.0001(10) 0.0008(11) 0.0022(11)
N3 0.0104(15) 0.0172(14) 0.0120(13) -0.0007(11) -0.0003(11) -0.0019(11)
N4 0.0154(15) 0.0170(14) 0.0148(13) -0.0014(11) -0.0024(12) 0.0024(12)
N5 0.051(2) 0.057(2) 0.0316(19) 0.0062(17) 0.0045(18) -0.022(2)
N6 0.098(4) 0.114(4) 0.056(3) -0.021(2) 0.013(3) -0.060(3)
C1 0.027(2) 0.0102(16) 0.0105(15) -0.0026(13) 0.0035(14) 0.0054(14)
C2 0.0207(19) 0.0145(17) 0.0219(18) -0.0073(14) -0.0020(15) 0.0011(15)
C3 0.0203(19) 0.0056(16) 0.0278(18) -0.0068(13) 0.0070(15) -0.0052(14)
C4 0.029(2) 0.0102(16) 0.0191(17) -0.0004(13) 0.0078(15) 0.0013(15)
C5 0.0164(18) 0.0126(17) 0.0169(16) -0.0033(13) 0.0015(14) 0.0032(14)
C6 0.0187(19) 0.0120(16) 0.0158(16) -0.0059(13) 0.0040(14) -0.0011(14)
C7 0.0187(18) 0.0101(16) 0.0118(15) -0.0005(12) 0.0013(14) 0.0034(14)
C8 0.0130(18) 0.0135(16) 0.0185(16) -0.0042(13) 0.0002(14) 0.0019(14)
C9 0.0168(18) 0.0125(16) 0.0134(15) -0.0031(13) 0.0055(14) 0.0018(13)
C10 0.0149(18) 0.0118(16) 0.0106(15) -0.0021(12) 0.0001(13) 0.0035(13)
C11 0.0150(18) 0.0101(16) 0.0146(15) -0.0047(13) 0.0027(13) -0.0018(14)
C12 0.0194(18) 0.0075(15) 0.0121(15) -0.0029(12) 0.0051(14) 0.0009(13)
C13 0.0135(18) 0.0084(15) 0.0150(16) 0.0010(12) -0.0006(14) 0.0025(13)
C14 0.0181(18) 0.0119(16) 0.0110(15) -0.0004(13) -0.0008(14) 0.0053(14)
C15 0.027(2) 0.0165(17) 0.0090(15) 0.0014(13) 0.0023(15) 0.0062(15)
C16 0.027(2) 0.0178(18) 0.0123(16) 0.0040(14) 0.0087(15) 0.0056(15)
C17 0.0167(19) 0.0222(18) 0.0170(17) 0.0017(14) 0.0068(15) -0.0017(14)
C18 0.0126(17) 0.0101(15) 0.0129(15) 0.0011(12) 0.0021(13) 0.0042(13)
C19 0.0178(19) 0.0196(18) 0.0135(16) -0.0004(13) -0.0013(14) -0.0015(15)
C20 0.0132(18) 0.0187(18) 0.0243(18) -0.0005(14) 0.0018(15) -0.0075(14)
C21 0.0151(18) 0.0248(19) 0.0142(16) 0.0027(14) 0.0046(14) -0.0026(15)
C22 0.0119(17) 0.0186(17) 0.0113(15) -0.0014(13) 0.0009(13) 0.0013(14)
C23 0.0085(17) 0.0172(17) 0.0144(16) -0.0075(13) 0.0004(13) -0.0015(14)
C24 0.0117(18) 0.0198(18) 0.0248(18) -0.0103(15) 0.0045(15) -0.0059(14)
C25 0.020(2) 0.030(2) 0.0160(17) -0.0064(15) 0.0079(15) -0.0070(16)
C26 0.0192(19) 0.030(2) 0.0165(17) 0.0022(15) 0.0018(15) -0.0056(16)
C27 0.0111(17) 0.0184(17) 0.0204(17) -0.0009(14) 0.0005(14) -0.0023(14)
C28 0.0129(18) 0.0168(17) 0.0159(16) -0.0078(13) -0.0015(14) -0.0012(14)
C29 0.0188(19) 0.0202(18) 0.0263(18) -0.0107(15) 0.0019(15) 0.0033(15)
C30 0.020(2) 0.024(2) 0.034(2) -0.0075(16) -0.0028(17) 0.0100(16)
C31 0.028(2) 0.0208(19) 0.030(2) 0.0048(15) -0.0007(17) 0.0088(16)
C32 0.023(2) 0.026(2) 0.0211(18) 0.0038(15) 0.0031(15) 0.0037(16)
C33 0.039(3) 0.033(2) 0.026(2) -0.0013(17) 0.016(2) -0.009(2)
C34 0.034(3) 0.049(3) 0.056(3) -0.006(2) 0.011(2) 0.005(2)
C35 0.054(3) 0.045(3) 0.038(3) -0.011(2) -0.003(2) -0.012(2)
C36 0.050(3) 0.067(3) 0.050(3) -0.021(2) -0.010(2) 0.016(2)

loop_
_atom_type_symbol
_atom_type_description
_atom_type_scat_dispersion_real
_atom_type_scat_dispersion_imag
_atom_type_scat_source
C C 0.0033 0.0016 'International Tables Vol C Tables 4.2.6.8 and 6.1.1.4'
H H 0.0000 0.0000 'International Tables Vol C Tables 4.2.6.8 and 6.1.1.4'
N N 0.0061 0.0033 'International Tables Vol C Tables 4.2.6.8 and 6.1.1.4'
O O 0.0106 0.0060 'International Tables Vol C Tables 4.2.6.8 and 6.1.1.4'
Cl Cl 0.1484 0.1585 'International Tables Vol C Tables 4.2.6.8 and 6.1.1.4'
V V 0.3005 0.5294 'International Tables Vol C Tables 4.2.6.8 and 6.1.1.4'

loop_
_geom_angle_atom_site_label_1
_geom_angle_atom_site_label_2
_geom_angle_atom_site_label_3
_geom_angle
_geom_angle_site_symmetry_1
_geom_angle_site_symmetry_3
_geom_angle_publ_flag
O4 V1 O1 76.44(7) . . ?
O4 V1 N2 91.17(8) . . ?
O1 V1 N2 91.87(8) . . ?
O4 V1 N1 165.30(8) . . ?
O1 V1 N1 97.91(8) . . ?
N2 V1 N1 75.32(9) . . ?
O4 V1 Cl1 100.28(6) . . ?
O1 V1 Cl1 92.18(6) . . ?
N2 V1 Cl1 168.47(7) . . ?
N1 V1 Cl1 93.43(7) . . ?
O4 V1 Cl2 93.75(6) . . ?
O1 V1 Cl2 169.77(6) . . ?
N2 V1 Cl2 85.37(7) . . ?
N1 V1 Cl2 90.92(7) . . ?
Cl1 V1 Cl2 92.42(3) . . ?
O4 V1 V2 38.14(5) . . ?
O1 V1 V2 38.30(5) . . ?
N2 V1 V2 91.27(6) . . ?
N1 V1 V2 134.54(6) . . ?
Cl1 V1 V2 98.59(3) . . ?
Cl2 V1 V2 131.78(3) . . ?
O6 V2 O1 117.33(8) . . ?
O6 V2 O4 91.50(8) . . ?
O1 V2 O4 76.93(7) . . ?
O6 V2 O2 152.02(8) . . ?
O1 V2 O2 84.44(8) . . ?
O4 V2 O2 111.50(9) . . ?
O6 V2 O3 76.74(8) . . ?
O1 V2 O3 90.40(8) . . ?
O4 V2 O3 156.57(8) . . ?
O2 V2 O3 86.35(8) . . ?
O6 V2 O5 84.56(8) . . ?
O1 V2 O5 153.58(9) . . ?
O4 V2 O5 88.56(8) . . ?
O2 V2 O5 80.47(9) . . ?
O3 V2 O5 110.01(8) . . ?
O6 V2 V3 40.40(6) . . ?
O1 V2 V3 111.67(6) . . ?
O4 V2 V3 130.82(6) . . ?
O2 V2 V3 117.43(7) . . ?
O3 V2 V3 37.00(5) . . ?
O5 V2 V3 94.55(6) . . ?
O6 V2 V1 108.47(6) . . ?
O1 V2 V1 39.03(6) . . ?
O4 V2 V1 37.92(5) . . ?
O2 V2 V1 99.50(6) . . ?
O3 V2 V1 126.97(5) . . ?
O5 V2 V1 122.97(6) . . ?
V3 V2 V1 131.59(2) . . ?
O3 V3 O6 77.00(8) . . ?
O3 V3 N3 87.77(8) . . ?
O6 V3 N3 92.14(8) . . ?
O3 V3 N4 94.38(9) . . ?
O6 V3 N4 165.58(8) . . ?
N3 V3 N4 75.80(9) . . ?
O3 V3 Cl4 94.85(6) . . ?
O6 V3 Cl4 98.81(6) . . ?
N3 V3 Cl4 169.05(7) . . ?
N4 V3 Cl4 93.38(7) . . ?
O3 V3 Cl3 169.15(6) . . ?
O6 V3 Cl3 94.24(6) . . ?
N3 V3 Cl3 86.16(7) . . ?
N4 V3 Cl3 92.83(7) . . ?
Cl4 V3 Cl3 92.81(3) . . ?
O3 V3 V2 39.59(6) . . ?
O6 V3 V2 38.08(5) . . ?
N3 V3 V2 95.50(7) . . ?
N4 V3 V2 133.90(7) . . ?
Cl4 V3 V2 93.26(3) . . ?
Cl3 V3 V2 132.28(3) . . ?
C1 O1 V2 122.68(16) . . ?
C1 O1 V1 130.90(16) . . ?
V2 O1 V1 102.67(8) . . ?
C3 O2 V2 122.62(19) . . ?
C3 O2 H2F 111(2) . . ?
V2 O2 H2F 126(2) . . ?
C5 O3 V3 134.27(18) . . ?
C5 O3 V2 120.15(16) . . ?
V3 O3 V2 103.40(8) . . ?
C7 O4 V1 130.85(16) . . ?
C7 O4 V2 120.69(16) . . ?
V1 O4 V2 103.94(8) . . ?
C9 O5 V2 119.28(17) . . ?
C9 O5 H5F 117(2) . . ?
V2 O5 H5F 107(2) . . ?
C11 O6 V2 121.61(17) . . ?
C11 O6 V3 129.97(16) . . ?
V2 O6 V3 101.53(8) . . ?
C17 N1 C13 118.0(2) . . ?
C17 N1 V1 125.1(2) . . ?
C13 N1 V1 116.33(18) . . ?
C22 N2 C18 118.1(2) . . ?
C22 N2 V1 124.59(19) . . ?
C18 N2 V1 117.28(18) . . ?
C27 N3 C23 118.6(3) . . ?
C27 N3 V3 123.8(2) . . ?
C23 N3 V3 117.54(19) . . ?
C32 N4 C28 117.9(3) . . ?
C32 N4 V3 125.1(2) . . ?
C28 N4 V3 117.01(19) . . ?
O1 C1 C6 110.1(2) . . ?
O1 C1 C2 110.1(2) . . ?
C6 C1 C2 110.5(2) . . ?
O1 C1 H1 108.7 . . ?
C6 C1 H1 108.7 . . ?
C2 C1 H1 108.7 . . ?
C3 C2 C1 111.4(2) . . ?
C3 C2 H2A 109.3 . . ?
C1 C2 H2A 109.3 . . ?
C3 C2 H2B 109.3 . . ?
C1 C2 H2B 109.3 . . ?
H2A C2 H2B 108.0 . . ?
O2 C3 C2 108.9(2) . . ?
O2 C3 C4 109.6(2) . . ?
C2 C3 C4 111.9(3) . . ?
O2 C3 H3 108.8 . . ?
C2 C3 H3 108.8 . . ?
C4 C3 H3 108.8 . . ?
C3 C4 C5 112.4(2) . . ?
C3 C4 H4A 109.1 . . ?
C5 C4 H4A 109.1 . . ?
C3 C4 H4B 109.1 . . ?
C5 C4 H4B 109.1 . . ?
H4A C4 H4B 107.9 . . ?
O3 C5 C4 108.9(2) . . ?
O3 C5 C6 110.4(2) . . ?
C4 C5 C6 111.6(2) . . ?
O3 C5 H5 108.6 . . ?
C4 C5 H5 108.6 . . ?
C6 C5 H5 108.6 . . ?
C1 C6 C5 113.0(2) . . ?
C1 C6 H6A 109.0 . . ?
C5 C6 H6A 109.0 . . ?
C1 C6 H6B 109.0 . . ?
C5 C6 H6B 109.0 . . ?
H6A C6 H6B 107.8 . . ?
O4 C7 C12 109.0(2) . . ?
O4 C7 C8 109.6(2) . . ?
C12 C7 C8 112.3(2) . . ?
O4 C7 H7 108.6 . . ?
C12 C7 H7 108.6 . . ?
C8 C7 H7 108.6 . . ?
C7 C8 C9 112.4(2) . . ?
C7 C8 H8A 109.1 . . ?
C9 C8 H8A 109.1 . . ?
C7 C8 H8B 109.1 . . ?
C9 C8 H8B 109.1 . . ?
H8A C8 H8B 107.9 . . ?
O5 C9 C10 107.7(2) . . ?
O5 C9 C8 110.8(2) . . ?
C10 C9 C8 112.2(2) . . ?
O5 C9 H9 108.7 . . ?
C10 C9 H9 108.7 . . ?
C8 C9 H9 108.7 . . ?
C9 C10 C11 112.1(2) . . ?
C9 C10 H10A 109.2 . . ?
C11 C10 H10A 109.2 . . ?
C9 C10 H10B 109.2 . . ?
C11 C10 H10B 109.2 . . ?
H10A C10 H10B 107.9 . . ?
O6 C11 C10 110.4(2) . . ?
O6 C11 C12 110.0(2) . . ?
C10 C11 C12 110.2(2) . . ?
O6 C11 H11 108.7 . . ?
C10 C11 H11 108.7 . . ?
C12 C11 H11 108.7 . . ?
C7 C12 C11 113.2(2) . . ?
C7 C12 H12A 108.9 . . ?
C11 C12 H12A 108.9 . . ?
C7 C12 H12B 108.9 . . ?
C11 C12 H12B 108.9 . . ?
H12A C12 H12B 107.8 . . ?
N1 C13 C14 121.9(3) . . ?
N1 C13 C18 115.1(2) . . ?
C14 C13 C18 123.0(3) . . ?
C15 C14 C13 119.3(3) . . ?
C15 C14 H14 120.4 . . ?
C13 C14 H14 120.4 . . ?
C14 C15 C16 119.1(3) . . ?
C14 C15 H15 120.5 . . ?
C16 C15 H15 120.5 . . ?
C17 C16 C15 119.0(3) . . ?
C17 C16 H16 120.5 . . ?
C15 C16 H16 120.5 . . ?
N1 C17 C16 122.6(3) . . ?
N1 C17 H17 118.7 . . ?
C16 C17 H17 118.7 . . ?
N2 C18 C19 121.3(3) . . ?
N2 C18 C13 114.6(3) . . ?
C19 C18 C13 124.0(3) . . ?
C20 C19 C18 119.8(3) . . ?
C20 C19 H19 120.1 . . ?
C18 C19 H19 120.1 . . ?
C19 C20 C21 119.1(3) . . ?
C19 C20 H20 120.4 . . ?
C21 C20 H20 120.4 . . ?
C22 C21 C20 118.5(3) . . ?
C22 C21 H21 120.8 . . ?
C20 C21 H21 120.8 . . ?
N2 C22 C21 123.2(3) . . ?
N2 C22 H22 118.4 . . ?
C21 C22 H22 118.4 . . ?
N3 C23 C24 121.6(3) . . ?
N3 C23 C28 115.0(3) . . ?
C24 C23 C28 123.4(3) . . ?
C25 C24 C23 119.1(3) . . ?
C25 C24 H24 120.5 . . ?
C23 C24 H24 120.5 . . ?
C26 C25 C24 119.3(3) . . ?
C26 C25 H25 120.4 . . ?
C24 C25 H25 120.4 . . ?
C25 C26 C27 118.9(3) . . ?
C25 C26 H26 120.6 . . ?
C27 C26 H26 120.6 . . ?
N3 C27 C26 122.6(3) . . ?
N3 C27 H27 118.7 . . ?
C26 C27 H27 118.7 . . ?
N4 C28 C29 122.1(3) . . ?
N4 C28 C23 114.6(3) . . ?
C29 C28 C23 123.3(3) . . ?
C28 C29 C30 119.0(3) . . ?
C28 C29 H29 120.5 . . ?
C30 C29 H29 120.5 . . ?
C31 C30 C29 119.0(3) . . ?
C31 C30 H30 120.5 . . ?
C29 C30 H30 120.5 . . ?
C30 C31 C32 119.2(3) . . ?
C30 C31 H31 120.4 . . ?
C32 C31 H31 120.4 . . ?
N4 C32 C31 122.8(3) . . ?
N4 C32 H32 118.6 . . ?
C31 C32 H32 118.6 . . ?
N5 C33 C34 178.8(4) . . ?
C33 C34 H34A 109.5 . . ?
C33 C34 H34B 109.5 . . ?
H34A C34 H34B 109.5 . . ?
C33 C34 H34C 109.5 . . ?
H34A C34 H34C 109.5 . . ?
H34B C34 H34C 109.5 . . ?
N6 C35 C36 178.5(5) . . ?
C35 C36 H36A 109.5 . . ?
C35 C36 H36B 109.5 . . ?
H36A C36 H36B 109.5 . . ?
C35 C36 H36C 109.5 . . ?
H36A C36 H36C 109.5 . . ?
H36B C36 H36C 109.5 . . ?

loop_
_geom_bond_atom_site_label_1
_geom_bond_atom_site_label_2
_geom_bond_distance
_geom_bond_site_symmetry_2
_geom_bond_publ_flag
V1 O4 1.9596(18) . ?
V1 O1 1.9973(19) . ?
V1 N2 2.132(2) . ?
V1 N1 2.148(2) . ?
V1 Cl1 2.3341(9) . ?
V1 Cl2 2.3581(9) . ?
V1 V2 3.0948(7) . ?
V2 O6 1.9452(19) . ?
V2 O1 1.9662(18) . ?
V2 O4 1.9694(19) . ?
V2 O2 2.020(2) . ?
V2 O3 2.0249(19) . ?
V2 O5 2.076(2) . ?
V2 V3 3.0905(8) . ?
V3 O3 1.9121(19) . ?
V3 O6 2.0442(19) . ?
V3 N3 2.122(2) . ?
V3 N4 2.132(2) . ?
V3 Cl4 2.3482(9) . ?
V3 Cl3 2.3709(9) . ?
O1 C1 1.444(3) . ?
O2 C3 1.456(3) . ?
O2 H2F 0.79(3) . ?
O3 C5 1.444(3) . ?
O4 C7 1.450(3) . ?
O5 C9 1.462(3) . ?
O5 H5F 0.85(3) . ?
O6 C11 1.449(3) . ?
N1 C17 1.345(4) . ?
N1 C13 1.348(4) . ?
N2 C22 1.337(3) . ?
N2 C18 1.359(3) . ?
N3 C27 1.335(4) . ?
N3 C23 1.343(4) . ?
N4 C32 1.341(4) . ?
N4 C28 1.353(4) . ?
N5 C33 1.129(4) . ?
N6 C35 1.136(5) . ?
C1 C6 1.516(4) . ?
C1 C2 1.529(4) . ?
C1 H1 0.9800 . ?
C2 C3 1.512(4) . ?
C2 H2A 0.9700 . ?
C2 H2B 0.9700 . ?
C3 C4 1.512(4) . ?
C3 H3 0.9800 . ?
C4 C5 1.519(4) . ?
C4 H4A 0.9700 . ?
C4 H4B 0.9700 . ?
C5 C6 1.530(4) . ?
C5 H5 0.9800 . ?
C6 H6A 0.9700 . ?
C6 H6B 0.9700 . ?
C7 C12 1.510(4) . ?
C7 C8 1.512(4) . ?
C7 H7 0.9800 . ?
C8 C9 1.519(4) . ?
C8 H8A 0.9700 . ?
C8 H8B 0.9700 . ?
C9 C10 1.510(4) . ?
C9 H9 0.9800 . ?
C10 C11 1.522(4) . ?
C10 H10A 0.9700 . ?
C10 H10B 0.9700 . ?
C11 C12 1.526(4) . ?
C11 H11 0.9800 . ?
C12 H12A 0.9700 . ?
C12 H12B 0.9700 . ?
C13 C14 1.385(4) . ?
C13 C18 1.469(4) . ?
C14 C15 1.374(4) . ?
C14 H14 0.9300 . ?
C15 C16 1.377(4) . ?
C15 H15 0.9300 . ?
C16 C17 1.377(4) . ?
C16 H16 0.9300 . ?
C17 H17 0.9300 . ?
C18 C19 1.377(4) . ?
C19 C20 1.373(4) . ?
C19 H19 0.9300 . ?
C20 C21 1.381(4) . ?
C20 H20 0.9300 . ?
C21 C22 1.372(4) . ?
C21 H21 0.9300 . ?
C22 H22 0.9300 . ?
C23 C24 1.380(4) . ?
C23 C28 1.483(4) . ?
C24 C25 1.379(4) . ?
C24 H24 0.9300 . ?
C25 C26 1.365(4) . ?
C25 H25 0.9300 . ?
C26 C27 1.376(4) . ?
C26 H26 0.9300 . ?
C27 H27 0.9300 . ?
C28 C29 1.384(4) . ?
C29 C30 1.386(4) . ?
C29 H29 0.9300 . ?
C30 C31 1.370(4) . ?
C30 H30 0.9300 . ?
C31 C32 1.380(4) . ?
C31 H31 0.9300 . ?
C32 H32 0.9300 . ?
C33 C34 1.453(5) . ?
C34 H34A 0.9600 . ?
C34 H34B 0.9600 . ?
C34 H34C 0.9600 . ?
C35 C36 1.426(6) . ?
C36 H36A 0.9600 . ?
C36 H36B 0.9600 . ?
C36 H36C 0.9600 . ?

loop_
_geom_torsion_atom_site_label_1
_geom_torsion_atom_site_label_2
_geom_torsion_atom_site_label_3
_geom_torsion_atom_site_label_4
_geom_torsion
_geom_torsion_site_symmetry_1
_geom_torsion_site_symmetry_2
_geom_torsion_site_symmetry_3
_geom_torsion_site_symmetry_4
_geom_torsion_publ_flag
O4 V1 V2 O6 -67.42(11) . . . . ?
O1 V1 V2 O6 110.90(11) . . . . ?
N2 V1 V2 O6 -157.69(9) . . . . ?
N1 V1 V2 O6 131.81(11) . . . . ?
Cl1 V1 V2 O6 28.31(6) . . . . ?
Cl2 V1 V2 O6 -72.77(7) . . . . ?
O4 V1 V2 O1 -178.32(13) . . . . ?
N2 V1 V2 O1 91.41(11) . . . . ?
N1 V1 V2 O1 20.91(13) . . . . ?
Cl1 V1 V2 O1 -82.59(9) . . . . ?
Cl2 V1 V2 O1 176.33(10) . . . . ?
O1 V1 V2 O4 178.32(13) . . . . ?
N2 V1 V2 O4 -90.27(11) . . . . ?
N1 V1 V2 O4 -160.77(13) . . . . ?
Cl1 V1 V2 O4 95.73(9) . . . . ?
Cl2 V1 V2 O4 -5.35(9) . . . . ?
O4 V1 V2 O2 112.93(11) . . . . ?
O1 V1 V2 O2 -68.75(11) . . . . ?
N2 V1 V2 O2 22.66(9) . . . . ?
N1 V1 V2 O2 -47.84(12) . . . . ?
Cl1 V1 V2 O2 -151.34(7) . . . . ?
Cl2 V1 V2 O2 107.58(7) . . . . ?
O4 V1 V2 O3 -154.48(11) . . . . ?
O1 V1 V2 O3 23.84(11) . . . . ?
N2 V1 V2 O3 115.25(9) . . . . ?
N1 V1 V2 O3 44.75(12) . . . . ?
Cl1 V1 V2 O3 -58.75(7) . . . . ?
Cl2 V1 V2 O3 -159.83(7) . . . . ?
O4 V1 V2 O5 28.18(11) . . . . ?
O1 V1 V2 O5 -153.50(12) . . . . ?
N2 V1 V2 O5 -62.09(10) . . . . ?
N1 V1 V2 O5 -132.59(12) . . . . ?
Cl1 V1 V2 O5 123.91(8) . . . . ?
Cl2 V1 V2 O5 22.83(9) . . . . ?
O4 V1 V2 V3 -106.43(9) . . . . ?
O1 V1 V2 V3 71.89(9) . . . . ?
N2 V1 V2 V3 163.30(6) . . . . ?
N1 V1 V2 V3 92.81(10) . . . . ?
Cl1 V1 V2 V3 -10.69(4) . . . . ?
Cl2 V1 V2 V3 -111.77(4) . . . . ?
O6 V2 V3 O3 -166.19(12) . . . . ?
O1 V2 V3 O3 -59.02(10) . . . . ?
O4 V2 V3 O3 -150.27(11) . . . . ?
O2 V2 V3 O3 36.09(11) . . . . ?
O5 V2 V3 O3 117.70(10) . . . . ?
V1 V2 V3 O3 -99.11(9) . . . . ?
O1 V2 V3 O6 107.18(10) . . . . ?
O4 V2 V3 O6 15.93(11) . . . . ?
O2 V2 V3 O6 -157.72(11) . . . . ?
O3 V2 V3 O6 166.19(12) . . . . ?
O5 V2 V3 O6 -76.11(10) . . . . ?
V1 V2 V3 O6 67.08(8) . . . . ?
O6 V2 V3 N3 -86.44(10) . . . . ?
O1 V2 V3 N3 20.73(9) . . . . ?
O4 V2 V3 N3 -70.52(10) . . . . ?
O2 V2 V3 N3 115.84(10) . . . . ?
O3 V2 V3 N3 79.75(11) . . . . ?
O5 V2 V3 N3 -162.55(9) . . . . ?
V1 V2 V3 N3 -19.36(7) . . . . ?
O6 V2 V3 N4 -162.00(12) . . . . ?
O1 V2 V3 N4 -54.83(11) . . . . ?
O4 V2 V3 N4 -146.08(11) . . . . ?
O2 V2 V3 N4 40.28(12) . . . . ?
O3 V2 V3 N4 4.19(13) . . . . ?
O5 V2 V3 N4 121.89(11) . . . . ?
V1 V2 V3 N4 -94.92(10) . . . . ?
O6 V2 V3 Cl4 100.14(8) . . . . ?
O1 V2 V3 Cl4 -152.69(6) . . . . ?
O4 V2 V3 Cl4 116.06(7) . . . . ?
O2 V2 V3 Cl4 -57.58(8) . . . . ?
O3 V2 V3 Cl4 -93.67(9) . . . . ?
O5 V2 V3 Cl4 24.03(6) . . . . ?
V1 V2 V3 Cl4 167.22(3) . . . . ?
O6 V2 V3 Cl3 3.36(9) . . . . ?
O1 V2 V3 Cl3 110.54(7) . . . . ?
O4 V2 V3 Cl3 19.29(8) . . . . ?
O2 V2 V3 Cl3 -154.36(8) . . . . ?
O3 V2 V3 Cl3 169.55(9) . . . . ?
O5 V2 V3 Cl3 -72.74(7) . . . . ?
V1 V2 V3 Cl3 70.45(5) . . . . ?
O6 V2 O1 C1 113.8(2) . . . . ?
O4 V2 O1 C1 -161.4(2) . . . . ?
O2 V2 O1 C1 -47.8(2) . . . . ?
O3 V2 O1 C1 38.5(2) . . . . ?
O5 V2 O1 C1 -103.1(3) . . . . ?
V3 V2 O1 C1 69.6(2) . . . . ?
V1 V2 O1 C1 -160.3(2) . . . . ?
O6 V2 O1 V1 -85.91(10) . . . . ?
O4 V2 O1 V1 -1.06(8) . . . . ?
O2 V2 O1 V1 112.55(10) . . . . ?
O3 V2 O1 V1 -161.16(9) . . . . ?
O5 V2 O1 V1 57.3(2) . . . . ?
V3 V2 O1 V1 -130.10(6) . . . . ?
O4 V1 O1 C1 159.0(2) . . . . ?
N2 V1 O1 C1 68.3(2) . . . . ?
N1 V1 O1 C1 -7.1(2) . . . . ?
Cl1 V1 O1 C1 -100.9(2) . . . . ?
Cl2 V1 O1 C1 142.4(3) . . . . ?
V2 V1 O1 C1 158.0(3) . . . . ?
O4 V1 O1 V2 1.07(8) . . . . ?
N2 V1 O1 V2 -89.68(9) . . . . ?
N1 V1 O1 V2 -165.12(9) . . . . ?
Cl1 V1 O1 V2 101.12(7) . . . . ?
Cl2 V1 O1 V2 -15.6(4) . . . . ?
O6 V2 O2 C3 -95.7(3) . . . . ?
O1 V2 O2 C3 47.5(2) . . . . ?
O4 V2 O2 C3 121.1(2) . . . . ?
O3 V2 O2 C3 -43.3(2) . . . . ?
O5 V2 O2 C3 -154.3(2) . . . . ?
V3 V2 O2 C3 -64.1(2) . . . . ?
V1 V2 O2 C3 83.6(2) . . . . ?
O6 V3 O3 C5 153.7(2) . . . . ?
N3 V3 O3 C5 61.0(2) . . . . ?
N4 V3 O3 C5 -14.6(2) . . . . ?
Cl4 V3 O3 C5 -108.3(2) . . . . ?
Cl3 V3 O3 C5 116.9(3) . . . . ?
V2 V3 O3 C5 162.4(3) . . . . ?
O6 V3 O3 V2 -8.69(8) . . . . ?
N3 V3 O3 V2 -101.41(9) . . . . ?
N4 V3 O3 V2 -176.97(9) . . . . ?
Cl4 V3 O3 V2 89.25(7) . . . . ?
Cl3 V3 O3 V2 -45.5(4) . . . . ?
O6 V2 O3 C5 -156.37(19) . . . . ?
O1 V2 O3 C5 -38.33(19) . . . . ?
O4 V2 O3 C5 -94.8(2) . . . . ?
O2 V2 O3 C5 46.08(18) . . . . ?
O5 V2 O3 C5 124.55(18) . . . . ?
V3 V2 O3 C5 -165.5(2) . . . . ?
V1 V2 O3 C5 -53.1(2) . . . . ?
O6 V2 O3 V3 9.14(8) . . . . ?
O1 V2 O3 V3 127.18(9) . . . . ?
O4 V2 O3 V3 70.7(2) . . . . ?
O2 V2 O3 V3 -148.41(10) . . . . ?
O5 V2 O3 V3 -69.94(10) . . . . ?
V1 V2 O3 V3 112.44(7) . . . . ?
O1 V1 O4 C7 154.4(2) . . . . ?
N2 V1 O4 C7 -113.9(2) . . . . ?
N1 V1 O4 C7 -136.8(3) . . . . ?
Cl1 V1 O4 C7 64.6(2) . . . . ?
Cl2 V1 O4 C7 -28.5(2) . . . . ?
V2 V1 O4 C7 155.5(3) . . . . ?
O1 V1 O4 V2 -1.07(8) . . . . ?
N2 V1 O4 V2 90.57(9) . . . . ?
N1 V1 O4 V2 67.7(4) . . . . ?
Cl1 V1 O4 V2 -90.85(7) . . . . ?
Cl2 V1 O4 V2 176.01(7) . . . . ?
O6 V2 O4 C7 -39.78(19) . . . . ?
O1 V2 O4 C7 -157.5(2) . . . . ?
O2 V2 O4 C7 123.92(19) . . . . ?
O3 V2 O4 C7 -98.7(2) . . . . ?
O5 V2 O4 C7 44.75(19) . . . . ?
V3 V2 O4 C7 -50.0(2) . . . . ?
V1 V2 O4 C7 -158.6(2) . . . . ?
O6 V2 O4 V1 118.82(9) . . . . ?
O1 V2 O4 V1 1.09(8) . . . . ?
O2 V2 O4 V1 -77.48(10) . . . . ?
O3 V2 O4 V1 59.9(2) . . . . ?
O5 V2 O4 V1 -156.65(9) . . . . ?
V3 V2 O4 V1 108.58(7) . . . . ?
O6 V2 O5 C9 50.70(19) . . . . ?
O1 V2 O5 C9 -97.0(2) . . . . ?
O4 V2 O5 C9 -40.94(19) . . . . ?
O2 V2 O5 C9 -153.0(2) . . . . ?
O3 V2 O5 C9 124.44(18) . . . . ?
V3 V2 O5 C9 89.90(18) . . . . ?
V1 V2 O5 C9 -57.8(2) . . . . ?
O1 V2 O6 C11 114.48(18) . . . . ?
O4 V2 O6 C11 38.43(18) . . . . ?
O2 V2 O6 C11 -107.7(2) . . . . ?
O3 V2 O6 C11 -162.05(19) . . . . ?
O5 V2 O6 C11 -49.98(18) . . . . ?
V3 V2 O6 C11 -153.6(2) . . . . ?
V1 V2 O6 C11 73.01(18) . . . . ?
O1 V2 O6 V3 -91.96(9) . . . . ?
O4 V2 O6 V3 -168.01(8) . . . . ?
O2 V2 O6 V3 45.8(2) . . . . ?
O3 V2 O6 V3 -8.49(7) . . . . ?
O5 V2 O6 V3 103.58(8) . . . . ?
V1 V2 O6 V3 -133.42(5) . . . . ?
O3 V3 O6 C11 159.3(2) . . . . ?
N3 V3 O6 C11 -113.5(2) . . . . ?
N4 V3 O6 C11 -146.3(3) . . . . ?
Cl4 V3 O6 C11 66.3(2) . . . . ?
Cl3 V3 O6 C11 -27.2(2) . . . . ?
V2 V3 O6 C11 150.3(2) . . . . ?
O3 V3 O6 V2 8.98(8) . . . . ?
N3 V3 O6 V2 96.19(9) . . . . ?
N4 V3 O6 V2 63.3(4) . . . . ?
Cl4 V3 O6 V2 -84.00(7) . . . . ?
Cl3 V3 O6 V2 -177.51(6) . . . . ?
O4 V1 N1 C17 -155.2(3) . . . . ?
O1 V1 N1 C17 -89.0(2) . . . . ?
N2 V1 N1 C17 -178.9(2) . . . . ?
Cl1 V1 N1 C17 3.7(2) . . . . ?
Cl2 V1 N1 C17 96.1(2) . . . . ?
V2 V1 N1 C17 -101.9(2) . . . . ?
O4 V1 N1 C13 33.3(5) . . . . ?
O1 V1 N1 C13 99.5(2) . . . . ?
N2 V1 N1 C13 9.63(19) . . . . ?
Cl1 V1 N1 C13 -167.82(19) . . . . ?
Cl2 V1 N1 C13 -75.34(19) . . . . ?
V2 V1 N1 C13 86.6(2) . . . . ?
O4 V1 N2 C22 -1.3(2) . . . . ?
O1 V1 N2 C22 75.2(2) . . . . ?
N1 V1 N2 C22 172.8(2) . . . . ?
Cl1 V1 N2 C22 -174.3(2) . . . . ?
Cl2 V1 N2 C22 -95.0(2) . . . . ?
V2 V1 N2 C22 36.8(2) . . . . ?
O4 V1 N2 C18 -178.26(19) . . . . ?
O1 V1 N2 C18 -101.80(19) . . . . ?
N1 V1 N2 C18 -4.11(19) . . . . ?
Cl1 V1 N2 C18 8.7(5) . . . . ?
Cl2 V1 N2 C18 88.07(19) . . . . ?
V2 V1 N2 C18 -140.11(19) . . . . ?
O3 V3 N3 C27 82.9(2) . . . . ?
O6 V3 N3 C27 6.0(2) . . . . ?
N4 V3 N3 C27 178.0(2) . . . . ?
Cl4 V3 N3 C27 -173.0(3) . . . . ?
Cl3 V3 N3 C27 -88.1(2) . . . . ?
V2 V3 N3 C27 44.0(2) . . . . ?
O3 V3 N3 C23 -93.2(2) . . . . ?
O6 V3 N3 C23 -170.0(2) . . . . ?
N4 V3 N3 C23 1.9(2) . . . . ?
Cl4 V3 N3 C23 10.9(5) . . . . ?
Cl3 V3 N3 C23 95.8(2) . . . . ?
V2 V3 N3 C23 -132.0(2) . . . . ?
O3 V3 N4 C32 -94.6(2) . . . . ?
O6 V3 N4 C32 -147.1(3) . . . . ?
N3 V3 N4 C32 178.9(3) . . . . ?
Cl4 V3 N4 C32 0.6(2) . . . . ?
Cl3 V3 N4 C32 93.6(2) . . . . ?
V2 V3 N4 C32 -97.2(2) . . . . ?
O3 V3 N4 C28 85.0(2) . . . . ?
O6 V3 N4 C28 32.4(5) . . . . ?
N3 V3 N4 C28 -1.58(19) . . . . ?
Cl4 V3 N4 C28 -179.88(19) . . . . ?
Cl3 V3 N4 C28 -86.9(2) . . . . ?
V2 V3 N4 C28 82.3(2) . . . . ?
V2 O1 C1 C6 -57.1(3) . . . . ?
V1 O1 C1 C6 148.61(18) . . . . ?
V2 O1 C1 C2 65.0(3) . . . . ?
V1 O1 C1 C2 -89.3(3) . . . . ?
O1 C1 C2 C3 -66.3(3) . . . . ?
C6 C1 C2 C3 55.5(3) . . . . ?
V2 O2 C3 C2 -63.5(3) . . . . ?
V2 O2 C3 C4 59.2(3) . . . . ?
C1 C2 C3 O2 65.3(3) . . . . ?
C1 C2 C3 C4 -56.0(3) . . . . ?
O2 C3 C4 C5 -66.9(3) . . . . ?
C2 C3 C4 C5 54.0(3) . . . . ?
V3 O3 C5 C4 134.4(2) . . . . ?
V2 O3 C5 C4 -65.5(3) . . . . ?
V3 O3 C5 C6 -102.8(3) . . . . ?
V2 O3 C5 C6 57.3(3) . . . . ?
C3 C4 C5 O3 70.9(3) . . . . ?
C3 C4 C5 C6 -51.2(3) . . . . ?
O1 C1 C6 C5 68.1(3) . . . . ?
C2 C1 C6 C5 -53.7(3) . . . . ?
O3 C5 C6 C1 -69.4(3) . . . . ?
C4 C5 C6 C1 51.8(3) . . . . ?
V1 O4 C7 C12 -93.4(2) . . . . ?
V2 O4 C7 C12 58.7(3) . . . . ?
V1 O4 C7 C8 143.25(19) . . . . ?
V2 O4 C7 C8 -64.7(3) . . . . ?
O4 C7 C8 C9 70.8(3) . . . . ?
C12 C7 C8 C9 -50.5(3) . . . . ?
V2 O5 C9 C10 -65.9(2) . . . . ?
V2 O5 C9 C8 57.2(3) . . . . ?
C7 C8 C9 O5 -68.3(3) . . . . ?
C7 C8 C9 C10 52.2(3) . . . . ?
O5 C9 C10 C11 67.4(3) . . . . ?
C8 C9 C10 C11 -54.8(3) . . . . ?
V2 O6 C11 C10 65.9(3) . . . . ?
V3 O6 C11 C10 -79.4(3) . . . . ?
V2 O6 C11 C12 -55.9(3) . . . . ?
V3 O6 C11 C12 158.76(17) . . . . ?
C9 C10 C11 O6 -66.9(3) . . . . ?
C9 C10 C11 C12 54.7(3) . . . . ?
O4 C7 C12 C11 -69.7(3) . . . . ?
C8 C7 C12 C11 52.0(3) . . . . ?
O6 C11 C12 C7 68.3(3) . . . . ?
C10 C11 C12 C7 -53.6(3) . . . . ?
C17 N1 C13 C14 -4.3(4) . . . . ?
V1 N1 C13 C14 167.8(2) . . . . ?
C17 N1 C13 C18 174.4(2) . . . . ?
V1 N1 C13 C18 -13.5(3) . . . . ?
N1 C13 C14 C15 2.9(4) . . . . ?
C18 C13 C14 C15 -175.8(3) . . . . ?
C13 C14 C15 C16 0.9(4) . . . . ?
C14 C15 C16 C17 -3.1(4) . . . . ?
C13 N1 C17 C16 2.0(4) . . . . ?
V1 N1 C17 C16 -169.4(2) . . . . ?
C15 C16 C17 N1 1.7(4) . . . . ?
C22 N2 C18 C19 -1.1(4) . . . . ?
V1 N2 C18 C19 176.0(2) . . . . ?
C22 N2 C18 C13 -178.6(2) . . . . ?
V1 N2 C18 C13 -1.4(3) . . . . ?
N1 C13 C18 N2 9.8(4) . . . . ?
C14 C13 C18 N2 -171.5(3) . . . . ?
N1 C13 C18 C19 -167.6(3) . . . . ?
C14 C13 C18 C19 11.1(4) . . . . ?
N2 C18 C19 C20 -1.0(4) . . . . ?
C13 C18 C19 C20 176.2(3) . . . . ?
C18 C19 C20 C21 1.8(4) . . . . ?
C19 C20 C21 C22 -0.5(4) . . . . ?
C18 N2 C22 C21 2.5(4) . . . . ?
V1 N2 C22 C21 -174.4(2) . . . . ?
C20 C21 C22 N2 -1.7(5) . . . . ?
C27 N3 C23 C24 1.8(4) . . . . ?
V3 N3 C23 C24 178.1(2) . . . . ?
C27 N3 C23 C28 -178.2(2) . . . . ?
V3 N3 C23 C28 -2.0(3) . . . . ?
N3 C23 C24 C25 -1.7(4) . . . . ?
C28 C23 C24 C25 178.3(3) . . . . ?
C23 C24 C25 C26 0.5(4) . . . . ?
C24 C25 C26 C27 0.7(5) . . . . ?
C23 N3 C27 C26 -0.7(4) . . . . ?
V3 N3 C27 C26 -176.7(2) . . . . ?
C25 C26 C27 N3 -0.6(5) . . . . ?
C32 N4 C28 C29 1.1(4) . . . . ?
V3 N4 C28 C29 -178.5(2) . . . . ?
C32 N4 C28 C23 -179.4(3) . . . . ?
V3 N4 C28 C23 1.1(3) . . . . ?
N3 C23 C28 N4 0.6(4) . . . . ?
C24 C23 C28 N4 -179.5(3) . . . . ?
N3 C23 C28 C29 -179.9(3) . . . . ?
C24 C23 C28 C29 0.1(5) . . . . ?
N4 C28 C29 C30 -1.9(4) . . . . ?
C23 C28 C29 C30 178.6(3) . . . . ?
C28 C29 C30 C31 0.9(5) . . . . ?
C29 C30 C31 C32 0.8(5) . . . . ?
C28 N4 C32 C31 0.7(4) . . . . ?
V3 N4 C32 C31 -179.7(2) . . . . ?
C30 C31 C32 N4 -1.7(5) . . . . ?
